data_4507188
loop_
_publ_author_name
'Tomkowiak, Hanna'
'Olejniczak, Anna'
'Katrusiak, Andrzej'

_publ_section_title
;
 Pressure-Dependent Formation and Decomposition of Thiourea Hydrates
;
_journal_issue 1
_journal_name_full 'Crystal Growth &amp; Design'
_journal_page_first 121
_journal_paper_doi 10.1021/cg301254a
_journal_volume 13
_journal_year 2013
_chemical_formula_moiety 'C H4 N2 S, H2 O'
_chemical_formula_sum 'C H6 N2 O S'
_chemical_formula_weight 94.14
_chemical_name_systematic
;
 thiourea monohydrate
;
_space_group_IT_number 14
_symmetry_cell_setting monoclinic
_symmetry_space_group_name_Hall '-P 2ybc'
_symmetry_space_group_name_H-M 'P 1 21/c 1'
_atom_sites_solution_hydrogens geom
_atom_sites_solution_primary direct
_atom_sites_solution_secondary difmap
_audit_creation_method SHELXL-97
_cell_angle_alpha 90.00
_cell_angle_beta 98.930(13)
_cell_angle_gamma 90.00
_cell_formula_units_Z 4
_cell_length_a 5.9685(8)
_cell_length_b 8.820(4)
_cell_length_c 7.9218(13)
_cell_measurement_pressure 1200000
_cell_measurement_reflns_used 2291
_cell_measurement_temperature 296(2)
_cell_measurement_theta_max 28.98
_cell_measurement_theta_min 3.46
_cell_volume 412.0(2)
_computing_cell_refinement 'CrysAlis (Oxford Diffraction, 2002)'
_computing_data_collection 'CrysAlis (Oxford Diffraction, 2002)'
_computing_data_reduction 'CrysAlis (Oxford Diffraction, 2002)'
_computing_molecular_graphics
;X-Seed (Barbour, 2001) 
and POV-Ray (Persistence of Vision, 2004)
;
_computing_publication_material 'SHELXL-97 (Sheldrick, 1997)'
_computing_structure_refinement 'SHELXL-97 (Sheldrick, 1997)'
_computing_structure_solution 'SHELXS-97 (Sheldrick, 1997)'
_diffrn_ambient_temperature 296(2)
_diffrn_measured_fraction_theta_full 0.294
_diffrn_measured_fraction_theta_max 0.294
_diffrn_measurement_device_type 'Kuma KM4CCD \k geometry'
_diffrn_measurement_method
;HP omega scans - for more details see:
A. Budzianowski, A. Katrusiak in High-Pressure Crystallography
(Eds.: A. Katrusiak, P. F. McMillan),
Dordrecht: Kluwer Acad. Publ., 2004 pp.157-168
;
_diffrn_radiation_monochromator graphite
_diffrn_radiation_source 'fine-focus sealed tube'
_diffrn_radiation_type MoK\a
_diffrn_radiation_wavelength 0.71073
_diffrn_reflns_av_R_equivalents 0.0844
_diffrn_reflns_av_sigmaI/netI 0.0625
_diffrn_reflns_limit_h_max 8
_diffrn_reflns_limit_h_min -8
_diffrn_reflns_limit_k_max 3
_diffrn_reflns_limit_k_min -3
_diffrn_reflns_limit_l_max 10
_diffrn_reflns_limit_l_min -10
_diffrn_reflns_number 2291
_diffrn_reflns_theta_full 28.98
_diffrn_reflns_theta_max 28.98
_diffrn_reflns_theta_min 3.46
_exptl_absorpt_coefficient_mu 0.601
_exptl_absorpt_correction_T_max 0.75
_exptl_absorpt_correction_T_min 0.30
_exptl_absorpt_correction_type integration
_exptl_absorpt_process_details
;
Katrusiak, A. (2003). REDSHABS - Program for correcting
reflections intensities for DAC absorption, gasket shadowing
and sample crystal absorption. Adam Mickiewicz University, Pozna\'n.
Katrusiak, A. (2004). Z. Kristallogr. 219, 461-467
;
_exptl_crystal_colour colourless
_exptl_crystal_density_diffrn 1.518
_exptl_crystal_density_method 'not measured'
_exptl_crystal_description plate
_exptl_crystal_F_000 200
_exptl_crystal_size_max 0.46
_exptl_crystal_size_mid 0.29
_exptl_crystal_size_min 0.16
_refine_diff_density_max 0.168
_refine_diff_density_min -0.147
_refine_diff_density_rms 0.043
_refine_ls_extinction_method none
_refine_ls_goodness_of_fit_ref 1.210
_refine_ls_hydrogen_treatment mixed
_refine_ls_matrix_type full
_refine_ls_number_parameters 52
_refine_ls_number_reflns 321
_refine_ls_number_restraints 14
_refine_ls_restrained_S_all 1.195
_refine_ls_R_factor_all 0.0667
_refine_ls_R_factor_gt 0.0501
_refine_ls_shift/su_max 0.000
_refine_ls_shift/su_mean 0.000
_refine_ls_structure_factor_coef Fsqd
_refine_ls_weighting_details 'calc w=1/[\s^2^(Fo^2^)+(0.0436P)^2^+0.3835P] where P=(Fo^2^+2Fc^2^)/3'
_refine_ls_weighting_scheme calc
_refine_ls_wR_factor_gt 0.0957
_refine_ls_wR_factor_ref 0.0976
_reflns_number_gt 306
_reflns_number_total 321
_reflns_threshold_expression >2sigma(I)
_cod_data_source_file cg301254a_si_002.cif
_cod_data_source_block thio_H2O_12
_cod_depositor_comments
;
The following automatic conversions were performed:

'_symmetry_cell_setting' value 'Monoclinic' changed to 'monoclinic'
according to /home/saulius/struct/CIF-dictionaries/cif_core.dic
dictionary named 'cif_core.dic' version 2.4.2 from 2011-04-26.

Automatic conversion script
Id: cif_fix_values 1891 2012-01-12 08:04:46Z andrius 
;
_cod_original_cell_volume 411.96(19)
_cod_original_sg_symbol_H-M P21/c
_cod_database_code 4507188

loop_
_symmetry_equiv_pos_as_xyz
'x, y, z'
'-x, y+1/2, -z+1/2'
'-x, -y, -z'
'x, -y-1/2, z-1/2'

loop_
_atom_site_label
_atom_site_type_symbol
_atom_site_fract_x
_atom_site_fract_y
_atom_site_fract_z
_atom_site_U_iso_or_equiv
_atom_site_adp_type
_atom_site_occupancy
_atom_site_symmetry_multiplicity
_atom_site_calc_flag
_atom_site_refinement_flags
S1 S 0.77572(14) 0.0072(3) 0.84150(10) 0.0226(17) Uani 1 1 d .
O1 O 0.0223(5) 0.1766(11) 0.4608(3) 0.029(3) Uani 1 1 d DU
H1W H -0.017(8) 0.263(7) 0.408(7) 0.035 Uiso 1 1 d D
H2W H 0.054(8) 0.100(8) 0.392(6) 0.035 Uiso 1 1 d D
N2 N 0.3442(4) 0.0848(11) 0.7607(4) 0.027(5) Uani 1 1 d .
H2A H 0.2327 0.1301 0.6991 0.032 Uiso 1 1 calc R
H2B H 0.3220 0.0346 0.8497 0.032 Uiso 1 1 calc R
N1 N 0.5768(5) 0.1713(10) 0.5799(3) 0.030(5) Uani 1 1 d .
H1A H 0.4620 0.2154 0.5209 0.035 Uiso 1 1 calc R
H1B H 0.7085 0.1784 0.5493 0.035 Uiso 1 1 calc R
C1 C 0.5508(5) 0.0925(11) 0.7184(4) 0.017(2) Uani 1 1 d U

loop_
_atom_site_aniso_label
_atom_site_aniso_U_11
_atom_site_aniso_U_22
_atom_site_aniso_U_33
_atom_site_aniso_U_23
_atom_site_aniso_U_13
_atom_site_aniso_U_12
S1 0.0211(5) 0.022(5) 0.0237(5) 0.0040(7) 0.0020(3) 0.0032(9)
O1 0.0341(14) 0.021(10) 0.0314(14) 0.000(3) 0.0055(11) 0.005(3)
N2 0.0193(14) 0.034(15) 0.0276(14) 0.008(2) 0.0038(10) 0.001(3)
N1 0.0261(13) 0.031(16) 0.0320(16) 0.013(3) 0.0058(11) -0.001(3)
C1 0.0198(14) 0.012(6) 0.0193(13) -0.005(3) 0.0012(10) 0.004(3)

loop_
_atom_type_symbol
_atom_type_description
_atom_type_scat_dispersion_real
_atom_type_scat_dispersion_imag
_atom_type_scat_source
C C 0.0033 0.0016 'International Tables Vol C Tables 4.2.6.8 and 6.1.1.4'
H H 0.0000 0.0000 'International Tables Vol C Tables 4.2.6.8 and 6.1.1.4'
N N 0.0061 0.0033 'International Tables Vol C Tables 4.2.6.8 and 6.1.1.4'
S S 0.1246 0.1234 'International Tables Vol C Tables 4.2.6.8 and 6.1.1.4'
O O 0.0106 0.0060 'International Tables Vol C Tables 4.2.6.8 and 6.1.1.4'

loop_
_geom_angle_atom_site_label_1
_geom_angle_atom_site_label_2
_geom_angle_atom_site_label_3
_geom_angle
H1W O1 H2W 115(4)
C1 N2 H2A 120.0
C1 N2 H2B 120.0
H2A N2 H2B 120.0
C1 N1 H1A 120.0
C1 N1 H1B 120.0
H1A N1 H1B 120.0
N1 C1 N2 117.8(5)
N1 C1 S1 121.4(3)
N2 C1 S1 120.8(4)

loop_
_geom_bond_atom_site_label_1
_geom_bond_atom_site_label_2
_geom_bond_distance
S1 C1 1.707(5)
O1 H1W 0.88(5)
O1 H2W 0.91(5)
N2 C1 1.329(4)
N2 H2A 0.8600
N2 H2B 0.8600
N1 C1 1.328(8)
N1 H1A 0.8600
N1 H1B 0.8600

loop_
_cod_related_entry_id
_cod_related_entry_database
_cod_related_entry_code
1 ChemSpider 30652503
